data_4339273
loop_
_publ_author_name
'Kirgan, Robert'
'Simpson, Megan'
'Moore, Curtis'
'Day, Jeff'
'Bui, Loan'
'Tanner, Clayton'
'Rillema, D. Paul'

_publ_section_title
;
 Synthesis, characterization, photophysical, and computational studies of
 rhenium(I) tricarbonyl complexes containing the derivatives of
 bipyrazine.
;
_journal_issue 16
_journal_name_full 'Inorganic chemistry'
_journal_page_first 6464
_journal_page_last 6472
_journal_paper_doi 10.1021/ic700512j
_journal_volume 46
_journal_year 2007
_chemical_formula_sum 'C11 H6 Cl N4 O3 Re'
_chemical_formula_weight 463.85
_chemical_name_systematic
;

 ?

;
_space_group_IT_number 2
_symmetry_cell_setting triclinic
_symmetry_space_group_name_Hall '-P 1'
_symmetry_space_group_name_H-M 'P -1'
_atom_sites_solution_hydrogens geom
_atom_sites_solution_primary direct
_atom_sites_solution_secondary difmap
_audit_creation_method SHELXL-97
_cell_angle_alpha 101.790(2)
_cell_angle_beta 92.935(3)
_cell_angle_gamma 102.198(2)
_cell_formula_units_Z 2
_cell_length_a 6.4993(4)
_cell_length_b 6.5962(4)
_cell_length_c 15.2702(8)
_cell_measurement_reflns_used 7672
_cell_measurement_temperature 273(2)
_cell_measurement_theta_max 27.49
_cell_measurement_theta_min 3.22
_cell_volume 623.31(6)
_computing_cell_refinement 'Bruker SMART'
_computing_data_collection 'Bruker SMART'
_computing_data_reduction 'Bruker SAINT'
_computing_molecular_graphics 'Bruker SHELXTL'
_computing_publication_material 'Bruker SHELXTL'
_computing_structure_refinement 'SHELXL-97 (Sheldrick, 1997)'
_computing_structure_solution 'SHELXS-97 (Sheldrick, 1990)'
_diffrn_ambient_temperature 273(2)
_diffrn_measured_fraction_theta_full 0.999
_diffrn_measured_fraction_theta_max 0.999
_diffrn_measurement_device_type 'CCD area detector'
_diffrn_measurement_method 'phi and omega scans'
_diffrn_radiation_monochromator graphite
_diffrn_radiation_source 'fine-focus sealed tube'
_diffrn_radiation_type MoK\a
_diffrn_radiation_wavelength 0.71073
_diffrn_reflns_av_R_equivalents 0.0265
_diffrn_reflns_av_sigmaI/netI 0.0144
_diffrn_reflns_limit_h_max 7
_diffrn_reflns_limit_h_min -8
_diffrn_reflns_limit_k_max 8
_diffrn_reflns_limit_k_min -8
_diffrn_reflns_limit_l_max 18
_diffrn_reflns_limit_l_min -18
_diffrn_reflns_number 17236
_diffrn_reflns_theta_full 26.00
_diffrn_reflns_theta_max 26.00
_diffrn_reflns_theta_min 3.22
_exptl_absorpt_coefficient_mu 9.974
_exptl_absorpt_correction_type none
_exptl_crystal_colour lustrous
_exptl_crystal_density_diffrn 2.471
_exptl_crystal_density_meas 0
_exptl_crystal_density_method 'not measured'
_exptl_crystal_description Needle
_exptl_crystal_F_000 432
_exptl_crystal_size_max 0.51
_exptl_crystal_size_mid 0.16
_exptl_crystal_size_min 0.08
_refine_diff_density_max 0.363
_refine_diff_density_min -0.495
_refine_diff_density_rms 0.073
_refine_ls_extinction_method none
_refine_ls_goodness_of_fit_ref 1.089
_refine_ls_hydrogen_treatment mixed
_refine_ls_matrix_type full
_refine_ls_number_parameters 181
_refine_ls_number_reflns 2430
_refine_ls_number_restraints 0
_refine_ls_restrained_S_all 1.089
_refine_ls_R_factor_all 0.0106
_refine_ls_R_factor_gt 0.0100
_refine_ls_shift/su_max 0.002
_refine_ls_shift/su_mean 0.000
_refine_ls_structure_factor_coef Fsqd
_refine_ls_weighting_details 'calc w=1/[\s^2^(Fo^2^)+(0.0090P)^2^+0.4923P] where P=(Fo^2^+2Fc^2^)/3'
_refine_ls_weighting_scheme calc
_refine_ls_wR_factor_gt 0.0247
_refine_ls_wR_factor_ref 0.0251
_reflns_number_gt 2375
_reflns_number_total 2430
_reflns_threshold_expression >2sigma(I)
_cod_data_source_file ic700512j-file004.cif
_cod_data_source_block rk0004
_cod_depositor_comments
;
The following automatic conversions were performed:

'_symmetry_cell_setting' value 'Triclinic' changed to 'triclinic'
according to
/usr/data/users/saulius/automatic-downloads/retrospective/ACS/lib/dictionaries/cif_core.dic
dictionary named 'cif_core.dic' version 2.4.2 from 2011-04-26.

Automatic conversion script
Id: cif_fix_values 2281 2013-09-26 08:29:07Z andrius 
;
_cod_original_sg_symbol_H-M P-1
_cod_database_code 4339273

loop_
_symmetry_equiv_pos_as_xyz
'x, y, z'
'-x, -y, -z'

loop_
_atom_site_label
_atom_site_type_symbol
_atom_site_fract_x
_atom_site_fract_y
_atom_site_fract_z
_atom_site_U_iso_or_equiv
_atom_site_adp_type
_atom_site_occupancy
_atom_site_symmetry_multiplicity
_atom_site_calc_flag
_atom_site_refinement_flags
C1 C 0.1291(4) 0.2541(4) 0.07355(16) 0.0210(5) Uani 1 1 d .
C2 C 0.5490(3) 0.4364(4) 0.11809(14) 0.0185(5) Uani 1 1 d .
C3 C 0.4100(3) 0.0231(4) 0.11271(15) 0.0194(5) Uani 1 1 d .
C4 C -0.0783(3) -0.0054(3) 0.22736(15) 0.0194(5) Uani 1 1 d .
H4 H -0.1347 -0.0212 0.1685 0.023 Uiso 1 1 calc R
C5 C -0.2019(3) -0.0960(3) 0.28671(16) 0.0208(5) Uani 1 1 d .
H5 H -0.3406 -0.1687 0.2667 0.025 Uiso 1 1 calc R
C6 C 0.0716(4) 0.0190(4) 0.39555(16) 0.0211(5) Uani 1 1 d .
H6 H 0.1297 0.0264 0.4534 0.025 Uiso 1 1 calc R
C7 C 0.1980(3) 0.1144(3) 0.33835(14) 0.0163(4) Uani 1 1 d .
C8 C 0.4204(3) 0.2263(3) 0.36349(14) 0.0162(4) Uani 1 1 d .
C9 C 0.5267(4) 0.2570(4) 0.44808(15) 0.0208(5) Uani 1 1 d .
H9 H 0.4536 0.2046 0.4925 0.025 Uiso 1 1 calc R
C10 C 0.8275(4) 0.4279(4) 0.40158(15) 0.0212(5) Uani 1 1 d .
H10 H 0.9693 0.4986 0.4128 0.025 Uiso 1 1 calc R
C11 C 0.7269(3) 0.3991(3) 0.31661(15) 0.0183(4) Uani 1 1 d .
H11 H 0.8022 0.4492 0.2722 0.022 Uiso 1 1 calc R
Cl1 Cl 0.23963(8) 0.59792(8) 0.26272(4) 0.02196(12) Uani 1 1 d .
N1 N 0.1216(3) 0.1049(3) 0.25328(12) 0.0157(4) Uani 1 1 d .
N2 N 0.5218(3) 0.2999(3) 0.29722(12) 0.0151(4) Uani 1 1 d .
N3 N -0.1299(3) -0.0832(3) 0.37149(13) 0.0226(4) Uani 1 1 d .
N4 N 0.7302(3) 0.3588(3) 0.46821(13) 0.0238(4) Uani 1 1 d .
O1 O 0.0054(3) 0.2403(3) 0.01534(12) 0.0323(4) Uani 1 1 d .
O2 O 0.6845(3) 0.5307(3) 0.08716(11) 0.0283(4) Uani 1 1 d .
O3 O 0.4625(3) -0.1252(3) 0.07667(12) 0.0303(4) Uani 1 1 d .
Re1 Re 0.332517(12) 0.274502(12) 0.173936(5) 0.01373(3) Uani 1 1 d .

loop_
_atom_site_aniso_label
_atom_site_aniso_U_11
_atom_site_aniso_U_22
_atom_site_aniso_U_33
_atom_site_aniso_U_23
_atom_site_aniso_U_13
_atom_site_aniso_U_12
C1 0.0191(11) 0.0216(11) 0.0219(12) 0.0056(9) 0.0037(10) 0.0030(9)
C2 0.0187(11) 0.0204(11) 0.0163(11) 0.0023(9) 0.0020(9) 0.0056(9)
C3 0.0180(11) 0.0232(12) 0.0155(11) 0.0047(9) -0.0016(9) 0.0017(9)
C4 0.0155(11) 0.0196(11) 0.0213(12) 0.0028(9) -0.0001(9) 0.0020(9)
C5 0.0134(10) 0.0161(11) 0.0305(13) 0.0031(9) 0.0023(9) -0.0002(8)
C6 0.0192(11) 0.0240(12) 0.0209(12) 0.0072(9) 0.0047(9) 0.0036(9)
C7 0.0154(10) 0.0156(10) 0.0180(11) 0.0023(8) 0.0032(8) 0.0045(8)
C8 0.0145(10) 0.0167(10) 0.0179(11) 0.0035(8) 0.0035(8) 0.0043(8)
C9 0.0213(11) 0.0237(12) 0.0171(11) 0.0050(9) 0.0025(9) 0.0043(9)
C10 0.0161(11) 0.0205(11) 0.0243(12) 0.0018(9) -0.0009(9) 0.0016(9)
C11 0.0137(10) 0.0173(10) 0.0229(12) 0.0037(9) 0.0031(9) 0.0022(8)
Cl1 0.0194(3) 0.0183(3) 0.0282(3) 0.0039(2) 0.0077(2) 0.0043(2)
N1 0.0130(9) 0.0137(9) 0.0190(9) 0.0021(7) 0.0016(7) 0.0016(7)
N2 0.0138(9) 0.0145(9) 0.0160(9) 0.0010(7) 0.0027(7) 0.0031(7)
N3 0.0188(10) 0.0216(10) 0.0276(11) 0.0076(8) 0.0076(8) 0.0018(8)
N4 0.0205(10) 0.0283(11) 0.0205(10) 0.0028(8) -0.0017(8) 0.0040(8)
O1 0.0262(9) 0.0388(10) 0.0307(10) 0.0123(8) -0.0093(8) 0.0031(8)
O2 0.0256(9) 0.0297(9) 0.0304(10) 0.0115(8) 0.0121(8) 0.0009(7)
O3 0.0380(10) 0.0270(9) 0.0271(9) 0.0015(7) 0.0039(8) 0.0142(8)
Re1 0.01193(5) 0.01555(5) 0.01307(5) 0.00322(3) 0.00183(3) 0.00149(3)

loop_
_atom_type_symbol
_atom_type_description
_atom_type_scat_dispersion_real
_atom_type_scat_dispersion_imag
_atom_type_scat_source
C C 0.0033 0.0016 'International Tables Vol C Tables 4.2.6.8 and 6.1.1.4'
H H 0.0000 0.0000 'International Tables Vol C Tables 4.2.6.8 and 6.1.1.4'
N N 0.0061 0.0033 'International Tables Vol C Tables 4.2.6.8 and 6.1.1.4'
O O 0.0106 0.0060 'International Tables Vol C Tables 4.2.6.8 and 6.1.1.4'
Cl Cl 0.1484 0.1585 'International Tables Vol C Tables 4.2.6.8 and 6.1.1.4'
Re Re -1.0185 7.2310 'International Tables Vol C Tables 4.2.6.8 and 6.1.1.4'

loop_
_geom_angle_atom_site_label_1
_geom_angle_atom_site_label_2
_geom_angle_atom_site_label_3
_geom_angle
O1 C1 Re1 178.5(2)
O2 C2 Re1 177.0(2)
O3 C3 Re1 178.0(2)
N1 C4 C5 121.2(2)
N1 C4 H4 119.4
C5 C4 H4 119.4
N3 C5 C4 122.6(2)
N3 C5 H5 118.7
C4 C5 H5 118.7
N3 C6 C7 123.0(2)
N3 C6 H6 118.5
C7 C6 H6 118.5
N1 C7 C6 120.67(19)
N1 C7 C8 115.64(18)
C6 C7 C8 123.7(2)
N2 C8 C9 120.26(19)
N2 C8 C7 115.28(19)
C9 C8 C7 124.5(2)
N4 C9 C8 122.7(2)
N4 C9 H9 118.7
C8 C9 H9 118.7
N4 C10 C11 122.8(2)
N4 C10 H10 118.6
C11 C10 H10 118.6
N2 C11 C10 120.9(2)
N2 C11 H11 119.6
C10 C11 H11 119.6
C4 N1 C7 116.74(19)
C4 N1 Re1 126.80(15)
C7 N1 Re1 116.45(13)
C11 N2 C8 117.34(18)
C11 N2 Re1 125.53(15)
C8 N2 Re1 116.84(14)
C5 N3 C6 115.80(19)
C10 N4 C9 116.0(2)
C3 Re1 C2 88.16(9)
C3 Re1 C1 90.42(9)
C2 Re1 C1 89.91(9)
C3 Re1 N2 94.53(8)
C2 Re1 N2 96.74(8)
C1 Re1 N2 171.82(8)
C3 Re1 N1 93.17(8)
C2 Re1 N1 171.87(8)
C1 Re1 N1 98.09(8)
N2 Re1 N1 75.17(7)
C3 Re1 Cl1 176.45(7)
C2 Re1 Cl1 93.26(7)
C1 Re1 Cl1 92.83(7)
N2 Re1 Cl1 82.07(5)
N1 Re1 Cl1 84.96(5)

loop_
_geom_bond_atom_site_label_1
_geom_bond_atom_site_label_2
_geom_bond_distance
C1 O1 1.143(3)
C1 Re1 1.936(2)
C2 O2 1.147(3)
C2 Re1 1.926(2)
C3 O3 1.147(3)
C3 Re1 1.909(2)
C4 N1 1.343(3)
C4 C5 1.385(3)
C4 H4 0.9300
C5 N3 1.334(3)
C5 H5 0.9300
C6 N3 1.335(3)
C6 C7 1.383(3)
C6 H6 0.9300
C7 N1 1.351(3)
C7 C8 1.469(3)
C8 N2 1.352(3)
C8 C9 1.389(3)
C9 N4 1.339(3)
C9 H9 0.9300
C10 N4 1.333(3)
C10 C11 1.381(3)
C10 H10 0.9300
C11 N2 1.343(3)
C11 H11 0.9300
Cl1 Re1 2.4899(5)
N1 Re1 2.1620(18)
N2 Re1 2.1524(18)
